data_2210686
loop_
_publ_author_name
'Gu, Chang-Sheng'
'Liu, Ji-Wei'
'Hao, Xiao-Min'
'Song, Wen-Dong'

_publ_section_title
;
 A two-dimensional cadmium(II) coordination polymer:
 poly[diaquabis(\m~2~-2,4-dichlorophenoxyacetato)cadmium(II)]
;
_journal_coeditor_code KJ2022
_journal_issue 10
_journal_name_full 'Acta Crystallographica Section E'
_journal_page_first m2397
_journal_page_last m2399
_journal_paper_doi 10.1107/S1600536806034106
_journal_volume 62
_journal_year 2006
_chemical_formula_iupac '[Cd (C8 H5 Cl2 O3)2 (H2 O)2]'
_chemical_formula_moiety 'C16 H14 Cd Cl4 O8'
_chemical_formula_sum 'C16 H14 Cd Cl4 O8'
_chemical_formula_weight 588.47
_chemical_name_systematic
;
poly[diaquabis(\m~2~-2,4-dichlorophenoxyacetato)cadmium(II)]
;
_space_group_IT_number 14
_symmetry_cell_setting monoclinic
_symmetry_space_group_name_Hall '-P 2ybc'
_symmetry_space_group_name_H-M 'P 1 21/c 1'
_atom_sites_solution_hydrogens geom
_atom_sites_solution_primary direct
_atom_sites_solution_secondary difmap
_cell_angle_alpha 90.00
_cell_angle_beta 95.20(3)
_cell_angle_gamma 90.00
_cell_formula_units_Z 2
_cell_length_a 17.732(4)
_cell_length_b 7.2796(15)
_cell_length_c 8.0624(16)
_cell_measurement_reflns_used 8098
_cell_measurement_temperature 295(2)
_cell_measurement_theta_max 27.46
_cell_measurement_theta_min 3.03
_cell_volume 1036.4(4)
_computing_cell_refinement RAPID-AUTO
_computing_data_collection 'RAPID-AUTO (Rigaku, 1998)'
_computing_data_reduction 'CrystalStructure (Rigaku/MSC, 2002)'
_computing_molecular_graphics 'ORTEPII (Johnson, 1976)'
_computing_publication_material SHELXL97
_computing_structure_refinement 'SHELXL97 (Sheldrick, 1997)'
_computing_structure_solution 'SHELXS97 (Sheldrick, 1997)'
_diffrn_ambient_temperature 295(2)
_diffrn_detector_area_resol_mean 10
_diffrn_measured_fraction_theta_full 0.998
_diffrn_measured_fraction_theta_max 0.998
_diffrn_measurement_device_type 'Rigaku R-AXIS RAPID'
_diffrn_measurement_method \w
_diffrn_radiation_monochromator graphite
_diffrn_radiation_source 'fine-focus sealed tube'
_diffrn_radiation_type MoK\a
_diffrn_radiation_wavelength 0.71073
_diffrn_reflns_av_R_equivalents 0.0242
_diffrn_reflns_av_sigmaI/netI 0.0224
_diffrn_reflns_limit_h_max 23
_diffrn_reflns_limit_h_min -23
_diffrn_reflns_limit_k_max 9
_diffrn_reflns_limit_k_min -9
_diffrn_reflns_limit_l_max 9
_diffrn_reflns_limit_l_min -10
_diffrn_reflns_number 9832
_diffrn_reflns_theta_full 27.48
_diffrn_reflns_theta_max 27.48
_diffrn_reflns_theta_min 3.03
_diffrn_standards_number 0
_exptl_absorpt_coefficient_mu 1.610
_exptl_absorpt_correction_T_max 0.750
_exptl_absorpt_correction_T_min 0.620
_exptl_absorpt_correction_type multi-scan
_exptl_absorpt_process_details '(ABSCOR; Higashi, 1995)'
_exptl_crystal_colour Colorless
_exptl_crystal_density_diffrn 1.886
_exptl_crystal_density_method 'not measured'
_exptl_crystal_description Prism
_exptl_crystal_F_000 580
_exptl_crystal_size_max 0.36
_exptl_crystal_size_mid 0.25
_exptl_crystal_size_min 0.18
_refine_diff_density_max 0.644
_refine_diff_density_min -0.478
_refine_ls_extinction_method none
_refine_ls_goodness_of_fit_ref 1.065
_refine_ls_hydrogen_treatment mixed
_refine_ls_matrix_type full
_refine_ls_number_parameters 139
_refine_ls_number_reflns 2373
_refine_ls_number_restraints 3
_refine_ls_restrained_S_all 1.065
_refine_ls_R_factor_all 0.0311
_refine_ls_R_factor_gt 0.0259
_refine_ls_shift/su_max 0.000
_refine_ls_shift/su_mean 0.000
_refine_ls_structure_factor_coef Fsqd
_refine_ls_weighting_details 'calc w=1/[\s^2^(Fo^2^)+(0.0315P)^2^+0.6209P] where P=(Fo^2^+2Fc^2^)/3'
_refine_ls_weighting_scheme calc
_refine_ls_wR_factor_gt 0.0643
_refine_ls_wR_factor_ref 0.0669
_reflns_number_gt 2069
_reflns_number_total 2373
_reflns_threshold_expression I>2\s(I)
_cod_data_source_file kj2022.cif
_cod_data_source_block I
_cod_depositor_comments
;
The following automatic conversions were performed:
'_symmetry_cell_setting' value 'Monoclinic' changed to 'monoclinic'
according to '/home/saulius/struct/CIF-dictionaries/cif_core.dic'
dictionary named 'cif_core.dic' version 2.4.1 from 2010-06-29.

Automatic conversion script
Id: cif_fix_enum 1527 2010-12-29 10:47:43Z saulius 

The following automatic conversions were performed:

'_symmetry_cell_setting' value 'Monoclinic' changed to 'monoclinic'
according to /home/saulius/struct/CIF-dictionaries/cif_core.dic
dictionary named 'cif_core.dic' version 2.4.1 from 2010-06-29.

Automatic conversion script
Id: cif_fix_values 1715 2011-07-08 13:25:40Z adriana 
;
_cod_original_sg_symbol_H-M 'P 21/c'
_cod_database_code 2210686
_cod_database_fobs_code 2210686

loop_
_symmetry_equiv_pos_as_xyz
'x, y, z'
'-x, y+1/2, -z+1/2'
'-x, -y, -z'
'x, -y-1/2, z-1/2'

loop_
_atom_site_type_symbol
_atom_site_label
_atom_site_fract_x
_atom_site_fract_y
_atom_site_fract_z
_atom_site_U_iso_or_equiv
_atom_site_adp_type
_atom_site_calc_flag
_atom_site_refinement_flags
_atom_site_occupancy
Cd Cd1 0.5000 0.5000 0.5000 0.03359(9) Uani d S 1
Cl Cl1 0.19368(5) 0.22155(11) 0.89006(12) 0.0727(2) Uani d . 1
Cl Cl2 0.03194(5) 0.75657(18) 0.56464(13) 0.0943(3) Uani d . 1
O O1W 0.39859(10) 0.3625(2) 0.3421(2) 0.0464(4) Uani d D 1
O O1 0.41620(10) 0.5279(2) 0.6954(2) 0.0391(4) Uani d . 1
O O2 0.48058(10) 0.7367(2) 0.8494(2) 0.0462(4) Uani d . 1
O O3 0.31310(10) 0.4832(2) 0.9207(2) 0.0413(4) Uani d . 1
C C1 0.42726(12) 0.6245(3) 0.8233(3) 0.0306(4) Uani d . 1
C C2 0.37555(13) 0.6019(3) 0.9608(3) 0.0392(5) Uani d . 1
C C3 0.25100(13) 0.5549(3) 0.8301(3) 0.0369(5) Uani d . 1
C C4 0.18795(14) 0.4398(4) 0.8072(3) 0.0434(5) Uani d . 1
C C5 0.12080(17) 0.5004(4) 0.7243(4) 0.0554(7) Uani d . 1
C C6 0.11655(16) 0.6760(5) 0.6643(3) 0.0563(7) Uani d . 1
C C7 0.17785(16) 0.7917(4) 0.6833(3) 0.0539(7) Uani d . 1
C C8 0.24551(15) 0.7307(3) 0.7659(3) 0.0454(5) Uani d . 1
H H1W1 0.4165(16) 0.291(3) 0.274(3) 0.070 Uiso d D 1
H H1W2 0.3614(12) 0.316(4) 0.384(4) 0.070 Uiso d D 1
H H2A 0.4049 0.5547 1.0589 0.047 Uiso calc R 1
H H2B 0.3565 0.7219 0.9887 0.047 Uiso calc R 1
H H5 0.0791 0.4226 0.7096 0.067 Uiso calc R 1
H H7 0.1742 0.9106 0.6410 0.065 Uiso calc R 1
H H8 0.2872 0.8086 0.7780 0.054 Uiso calc R 1

loop_
_atom_site_aniso_label
_atom_site_aniso_U_11
_atom_site_aniso_U_22
_atom_site_aniso_U_33
_atom_site_aniso_U_12
_atom_site_aniso_U_13
_atom_site_aniso_U_23
Cd1 0.03269(13) 0.02957(13) 0.03889(14) 0.00193(8) 0.00543(9) 0.00475(8)
Cl1 0.0770(5) 0.0473(4) 0.0929(6) -0.0240(4) 0.0035(4) 0.0102(4)
Cl2 0.0592(5) 0.1381(10) 0.0836(6) 0.0305(5) -0.0049(5) 0.0101(6)
O1W 0.0498(10) 0.0424(10) 0.0466(10) -0.0037(8) 0.0026(8) -0.0070(7)
O1 0.0417(9) 0.0368(9) 0.0392(8) 0.0000(6) 0.0064(7) -0.0086(6)
O2 0.0446(9) 0.0406(9) 0.0558(10) -0.0118(7) 0.0185(8) -0.0158(8)
O3 0.0383(9) 0.0390(9) 0.0468(9) -0.0058(6) 0.0058(7) 0.0030(7)
C1 0.0324(10) 0.0251(9) 0.0344(10) 0.0040(7) 0.0036(8) -0.0007(8)
C2 0.0379(12) 0.0442(13) 0.0356(11) -0.0063(9) 0.0041(9) -0.0040(9)
C3 0.0363(11) 0.0395(11) 0.0362(11) -0.0040(9) 0.0107(9) -0.0043(9)
C4 0.0444(13) 0.0420(12) 0.0449(13) -0.0093(10) 0.0107(11) -0.0048(10)
C5 0.0392(14) 0.073(2) 0.0542(15) -0.0105(12) 0.0069(12) -0.0094(13)
C6 0.0441(14) 0.078(2) 0.0474(14) 0.0119(13) 0.0061(12) 0.0007(13)
C7 0.0610(17) 0.0539(16) 0.0486(14) 0.0109(13) 0.0142(13) 0.0069(12)
C8 0.0470(13) 0.0426(13) 0.0481(13) -0.0038(10) 0.0125(11) 0.0010(10)

loop_
_atom_type_symbol
_atom_type_description
_atom_type_scat_dispersion_real
_atom_type_scat_dispersion_imag
_atom_type_scat_source
C C 0.0033 0.0016 'International Tables Vol C Tables 4.2.6.8 and 6.1.1.4'
H H 0.0000 0.0000 'International Tables Vol C Tables 4.2.6.8 and 6.1.1.4'
O O 0.0106 0.0060 'International Tables Vol C Tables 4.2.6.8 and 6.1.1.4'
Cl Cl 0.1484 0.1585 'International Tables Vol C Tables 4.2.6.8 and 6.1.1.4'
Cd Cd -0.8075 1.2024 'International Tables Vol C Tables 4.2.6.8 and 6.1.1.4'

loop_
_geom_angle_atom_site_label_1
_geom_angle_atom_site_label_2
_geom_angle_atom_site_label_3
_geom_angle_site_symmetry_1
_geom_angle_site_symmetry_3
_geom_angle
_geom_angle_publ_flag
O1 Cd1 O1 3_666 . 180 no
O1 Cd1 O2 . 4_575 102.57(6) yes
O1 Cd1 O2 . 2_646 77.43(6) yes
O1 Cd1 O1W . 3_666 95.95(6) yes
O1 Cd1 O1W . . 84.05(6) yes
O2 Cd1 O2 2_646 4_575 180 no
O1W Cd1 O2 . 2_646 90.10(7) yes
O1W Cd1 O2 . 4_575 89.90(7) yes
O1W Cd1 O1W 3_666 . 180 no
Cd1 O1W H1W1 . . 108(2) no
Cd1 O1W H1W2 . . 123(2) no
O1 Cd1 O2 3_666 4_575 77.43(6) no
O1 Cd1 O2 3_666 2_646 102.57(6) no
O1 Cd1 O1W 3_666 3_666 84.05(6) no
O1 Cd1 O1W 3_666 . 95.95(6) no
O1 C1 O2 . . 124.4(2) no
O1 C1 C2 . . 118.97(19) no
O2 Cd1 O1W 2_646 3_666 89.90(7) no
O2 Cd1 O1W 4_575 3_666 90.10(7) no
O2 C1 C2 . . 116.57(19) no
O3 C2 C1 . . 114.39(18) no
O3 C2 H2A . . 108.7 no
O3 C2 H2B . . 108.7 no
O3 C3 C8 . . 125.4(2) no
O3 C3 C4 . . 115.9(2) no
C1 O1 Cd1 . . 124.03(14) no
C1 O2 Cd1 . 2_656 135.49(14) no
C1 C2 H2A . . 108.7 no
C1 C2 H2B . . 108.7 no
C3 O3 C2 . . 117.55(18) no
C3 C4 Cl1 . . 119.0(2) no
C3 C8 C7 . . 120.3(2) no
C3 C8 H8 . . 119.9 no
C4 C5 H5 . . 120.4 no
C5 C4 C3 . . 121.1(3) no
C5 C4 Cl1 . . 119.9(2) no
C5 C6 C7 . . 121.1(3) no
C5 C6 Cl2 . . 119.8(2) no
C6 C5 C4 . . 119.1(3) no
C6 C5 H5 . . 120.4 no
C6 C7 C8 . . 119.8(3) no
C6 C7 H7 . . 120.1 no
C7 C6 Cl2 . . 119.1(2) no
C7 C8 H8 . . 119.9 no
C8 C3 C4 . . 118.6(2) no
C8 C7 H7 . . 120.1 no
H2A C2 H2B . . 107.6 no
H1W1 O1W H1W2 . . 111.9(16) no

loop_
_geom_bond_atom_site_label_1
_geom_bond_atom_site_label_2
_geom_bond_site_symmetry_2
_geom_bond_distance
_geom_bond_publ_flag
Cd1 O1 . 2.2703(17) yes
Cd1 O2 2_646 2.2784(16) yes
Cd1 O1W . 2.3325(18) yes
Cl1 C4 . 1.723(3) no
Cl2 C6 . 1.738(3) no
O1 C1 . 1.249(2) yes
O2 C1 . 1.253(3) yes
Cd1 O1 3_666 2.2703(17) no
Cd1 O2 4_575 2.2784(16) no
Cd1 O1W 3_666 2.3325(18) no
O1W H1W1 . 0.839(10) no
O1W H1W2 . 0.837(10) no
O2 Cd1 2_656 2.2784(16) no
O3 C2 . 1.419(3) no
O3 C3 . 1.369(3) no
C1 C2 . 1.510(3) no
C2 H2A . 0.9700 no
C2 H2B . 0.9700 no
C3 C4 . 1.396(3) no
C3 C8 . 1.380(3) no
C4 C5 . 1.384(4) no
C5 C6 . 1.367(4) no
C5 H5 . 0.9300 no
C6 C7 . 1.373(4) no
C7 C8 . 1.392(4) no
C7 H7 . 0.9300 no
C8 H8 . 0.9300 no

loop_
_geom_hbond_atom_site_label_D
_geom_hbond_atom_site_label_H
_geom_hbond_atom_site_label_A
_geom_hbond_site_symmetry_A
_geom_hbond_distance_DH
_geom_hbond_distance_HA
_geom_hbond_distance_DA
_geom_hbond_angle_DHA
_geom_hbond_publ_flag
O1W H1W1 O1 4_565 0.839(10) 2.41(2) 3.105(2) 141(2) yes
O1W H1W1 O2 3_666 0.839(10) 2.165(18) 2.845(3) 138(2) yes
O1W H1W2 Cl1 4_565 0.837(10) 2.992(19) 3.739(2) 150(3) no
O1W H1W2 O3 4_565 0.837(10) 2.37(2) 3.035(2) 137(2) yes

loop_
_geom_torsion_atom_site_label_1
_geom_torsion_atom_site_label_2
_geom_torsion_atom_site_label_3
_geom_torsion_atom_site_label_4
_geom_torsion_site_symmetry_1
_geom_torsion
_geom_torsion_publ_flag
Cd1 O1 C1 O2 . 10.1(3) no
Cd1 O1 C1 C2 . -167.37(15) no
Cd1 O2 C1 O1 2_656 153.04(17) no
Cd1 O2 C1 C2 2_656 -29.5(3) no
Cl1 C4 C5 C6 . 177.8(2) no
Cl2 C6 C7 C8 . 178.6(2) no
O1 C1 C2 O3 . -6.5(3) no
O2 Cd1 O1 C1 2_646 100.72(17) no
O2 Cd1 O1 C1 4_575 -79.28(17) no
O2 C1 C2 O3 . 175.84(19) no
O3 C3 C4 Cl1 . -0.9(3) no
O3 C3 C4 C5 . 177.0(2) no
O3 C3 C8 C7 . -176.5(2) no
O1W Cd1 O1 C1 3_666 12.15(17) no
O1W Cd1 O1 C1 . -167.85(17) no
C2 O3 C3 C4 . -173.9(2) no
C2 O3 C3 C8 . 3.9(3) no
C3 O3 C2 C1 . -82.0(2) no
C3 C4 C5 C6 . -0.1(4) no
C4 C3 C8 C7 . 1.2(4) no
C4 C5 C6 Cl2 . -178.3(2) no
C4 C5 C6 C7 . 0.8(4) no
C5 C6 C7 C8 . -0.5(4) no
C6 C7 C8 C3 . -0.6(4) no
C8 C3 C4 Cl1 . -178.85(18) no
C8 C3 C4 C5 . -0.9(4) no
